data_7010615
loop_
_publ_author_name
'Britovsek, George J. P.'
'Gibson, Vernon C.'
'Kimberley, Brian S.'
'Mastroianni, Sergio'
'Redshaw, Carl'
'Solan, Gregory A.'
'White, Andrew J. P.'
'Williams, David J.'

_publ_section_title
;
 Bis(imino)pyridyl iron and cobalt complexes: the effect of nitrogen
 substituents on ethylene oligomerisation and polymerisation
;
_journal_issue 10
_journal_name_full 'Journal of the Chemical Society, Dalton Transactions'
_journal_page_first 1639
_journal_paper_doi 10.1039/b101173l
_journal_year 2001
_chemical_formula_sum 'C34.5 H32 Cl5 Co N5'
_chemical_formula_weight 752.83
_chemical_name_systematic
;
?
;
_space_group_IT_number 88
_symmetry_cell_setting tetragonal
_symmetry_space_group_name_Hall '-I 4ad'
_symmetry_space_group_name_H-M 'I 41/a :2'
_atom_sites_solution_hydrogens geom
_atom_sites_solution_primary direct
_atom_sites_solution_secondary difmap
_audit_creation_method SHELXL
_cell_angle_alpha 90.00
_cell_angle_beta 90.00
_cell_angle_gamma 90.00
_cell_formula_units_Z 16
_cell_length_a 20.698(2)
_cell_length_b 20.698(2)
_cell_length_c 33.803(3)
_cell_measurement_reflns_used 20
_cell_measurement_temperature 293(2)
_cell_measurement_theta_max 12.47
_cell_measurement_theta_min 5.23
_cell_volume 14481(2)
_computing_cell_refinement 'Siemens XSCANS'
_computing_data_collection 'Siemens XSCANS'
_computing_data_reduction 'Siemens SHELXTL'
_computing_molecular_graphics 'Siemens SHELXTL'
_computing_publication_material 'Siemens SHELXTL'
_computing_structure_refinement 'SHELXL-93 (Sheldrick, 1993)'
_computing_structure_solution 'SHELXS-86 (Sheldrick, 1990)'
_diffrn_ambient_temperature 293(2)
_diffrn_measurement_device 'Siemens P4'
_diffrn_measurement_method '\w scans'
_diffrn_radiation_monochromator graphite
_diffrn_radiation_source 'fine-focus sealed tube'
_diffrn_radiation_type MoK\a
_diffrn_radiation_wavelength 0.71073
_diffrn_reflns_av_R_equivalents 0.0378
_diffrn_reflns_av_sigmaI/netI 0.0909
_diffrn_reflns_limit_h_max 24
_diffrn_reflns_limit_h_min 0
_diffrn_reflns_limit_k_max 24
_diffrn_reflns_limit_k_min 0
_diffrn_reflns_limit_l_max 40
_diffrn_reflns_limit_l_min 0
_diffrn_reflns_number 6709
_diffrn_reflns_theta_max 24.99
_diffrn_reflns_theta_min 1.84
_diffrn_standards_decay_% 10.90
_diffrn_standards_interval_count 97
_diffrn_standards_number 3
_exptl_absorpt_coefficient_mu 0.874
_exptl_absorpt_correction_type none
_exptl_crystal_colour 'Deep red'
_exptl_crystal_density_diffrn 1.381
_exptl_crystal_description needles
_exptl_crystal_F_000 6176
_exptl_crystal_size_max 0.90
_exptl_crystal_size_mid 0.60
_exptl_crystal_size_min 0.43
_refine_diff_density_max 0.373
_refine_diff_density_min -0.406
_refine_diff_density_rms 0.063
_refine_ls_extinction_method none
_refine_ls_goodness_of_fit_all 0.994
_refine_ls_goodness_of_fit_obs 1.085
_refine_ls_matrix_type full
_refine_ls_number_parameters 390
_refine_ls_number_reflns 5576
_refine_ls_number_restraints 70
_refine_ls_restrained_S_all 1.047
_refine_ls_restrained_S_obs 1.109
_refine_ls_R_factor_all 0.1141
_refine_ls_R_factor_obs 0.0581
_refine_ls_shift/esd_max -0.001
_refine_ls_shift/esd_mean 0.000
_refine_ls_structure_factor_coef Fsqd
_refine_ls_weighting_details 'w=1/[\s^2^(Fo^2^)+(0.0546P)^2^+0.0000P] where P=(Fo^2^+2Fc^2^)/3'
_refine_ls_weighting_scheme calc
_refine_ls_wR_factor_all 0.1461
_refine_ls_wR_factor_obs 0.1177
_reflns_number_observed 3823
_reflns_number_total 6333
_reflns_observed_criterion >2sigma(I)
_cod_data_source_file b101173l.txt
_cod_data_source_block VG9925
_cod_depositor_comments
;
The following automatic conversions were performed:
'_symmetry_cell_setting' value 'Tetragonal' changed to 'tetragonal'
according to '/home/saulius/struct/CIF-dictionaries/cif_core.dic'
dictionary named 'cif_core.dic' version 2.4.1 from 2010-06-29.

Automatic conversion script
Id: cif_fix_enum 1527 2010-12-29 10:47:43Z saulius 

The following automatic conversions were performed:

'_refine_ls_weighting_scheme' value 'calc
w=1/[\s^2^(Fo^2^)+(0.0546P)^2^+0.0000P] where P=(Fo^2^+2Fc^2^)/3' was
changed to 'calc'. New tag '_refine_ls_weighting_details' was
created. The value of the new tag was set to
'w=1/[\s^2^(Fo^2^)+(0.0546P)^2^+0.0000P] where P=(Fo^2^+2Fc^2^)/3'.

Automatic conversion script
Id: cif_fix_values 3143 2015-03-26 13:38:13Z robertas 
;
_cod_original_cell_volume 14481.5(23)
_cod_original_sg_symbol_H-M I4(1)/a
_cod_original_formula_sum 'C34.50 H32 N5 Cl5 Co'
_cod_database_code 7010615

loop_
_symmetry_equiv_pos_as_xyz
'x, y, z'
'-x+1/2, -y, z+1/2'
'-y+3/4, x+1/4, z+1/4'
'y+3/4, -x+3/4, z+3/4'
'x+1/2, y+1/2, z+1/2'
'-x+1, -y+1/2, z+1'
'-y+5/4, x+3/4, z+3/4'
'y+5/4, -x+5/4, z+5/4'
'-x, -y, -z'
'x-1/2, y, -z-1/2'
'y-3/4, -x-1/4, -z-1/4'
'-y-3/4, x-3/4, -z-3/4'
'-x+1/2, -y+1/2, -z+1/2'
'x, y+1/2, -z'
'y-1/4, -x+1/4, -z+1/4'
'-y-1/4, x-1/4, -z-1/4'

loop_
_atom_site_aniso_label
_atom_site_aniso_U_11
_atom_site_aniso_U_22
_atom_site_aniso_U_33
_atom_site_aniso_U_23
_atom_site_aniso_U_13
_atom_site_aniso_U_12
Co 0.0403(3) 0.0382(3) 0.0305(3) 0.0039(3) 0.0009(3) -0.0003(3)
Cl1 0.0444(7) 0.0562(8) 0.0747(9) -0.0093(6) -0.0138(6) 0.0058(6)
Cl2 0.0578(8) 0.0625(8) 0.0424(6) 0.0056(5) 0.0154(6) 0.0003(6)
N1 0.037(2) 0.034(2) 0.033(2) 0.0060(15) 0.0033(15) 0.000(2)
C2 0.036(2) 0.038(2) 0.041(2) 0.005(2) 0.003(2) -0.004(2)
C3 0.055(3) 0.049(3) 0.044(3) 0.011(2) 0.001(2) -0.006(2)
C4 0.061(3) 0.055(3) 0.040(3) 0.011(2) 0.005(2) -0.010(3)
C5 0.057(3) 0.050(3) 0.037(2) 0.004(2) 0.001(2) 0.001(2)
C6 0.042(3) 0.035(2) 0.032(2) 0.001(2) 0.002(2) 0.001(2)
C7 0.042(3) 0.040(3) 0.039(2) 0.004(2) 0.004(2) -0.006(2)
N8 0.046(2) 0.036(2) 0.040(2) -0.003(2) 0.001(2) -0.001(2)
N9 0.057(3) 0.044(2) 0.043(2) -0.010(2) 0.005(2) 0.001(2)
C10 0.044(3) 0.037(2) 0.038(2) 0.003(2) 0.000(2) -0.003(2)
N11 0.043(2) 0.034(2) 0.036(2) 0.004(2) -0.001(2) -0.004(2)
N12 0.047(2) 0.038(2) 0.049(2) 0.010(2) 0.001(2) -0.008(2)
C13 0.074(4) 0.045(3) 0.064(3) 0.003(3) 0.002(3) -0.011(3)
C14 0.086(4) 0.044(3) 0.042(3) 0.002(2) -0.005(3) -0.013(3)
C15 0.063(4) 0.049(3) 0.060(3) 0.000(3) 0.003(3) 0.006(3)
C16 0.065(4) 0.077(5) 0.084(5) 0.008(4) 0.010(3) 0.013(3)
C17 0.089(5) 0.079(5) 0.094(5) 0.015(4) 0.031(4) 0.026(4)
C18 0.118(6) 0.043(3) 0.093(5) -0.005(3) 0.038(5) 0.022(4)
C19 0.099(5) 0.046(3) 0.067(4) -0.010(3) 0.015(4) -0.001(3)
C20 0.067(3) 0.039(3) 0.053(3) -0.003(2) 0.012(3) 0.001(2)
C21 0.062(3) 0.059(3) 0.051(3) -0.004(2) 0.004(3) -0.011(3)
C22 0.092(5) 0.063(4) 0.048(3) 0.002(3) 0.007(3) -0.012(3)
C23 0.083(5) 0.057(4) 0.061(4) 0.001(3) -0.017(3) -0.008(3)
C24 0.069(4) 0.073(4) 0.062(4) -0.010(3) -0.010(3) 0.003(3)
C25 0.065(4) 0.061(3) 0.051(3) -0.012(3) 0.003(3) -0.003(3)
C26 0.062(3) 0.038(3) 0.043(2) -0.008(2) 0.000(2) -0.011(2)
C27 0.058(3) 0.041(3) 0.059(3) 0.004(2) -0.009(3) -0.006(2)
C28 0.083(5) 0.049(3) 0.087(5) 0.004(3) -0.042(4) 0.003(3)
C29 0.139(7) 0.048(3) 0.064(4) 0.014(3) -0.043(4) 0.002(4)
C30 0.123(7) 0.065(4) 0.049(3) 0.018(3) -0.004(4) -0.009(4)
C31 0.085(4) 0.054(3) 0.049(3) 0.010(3) 0.006(3) 0.000(3)
C32 0.059(3) 0.032(2) 0.044(3) 0.004(2) -0.006(2) -0.004(2)
C33 0.065(4) 0.057(4) 0.094(5) -0.013(3) 0.012(3) -0.025(3)
C34 0.067(5) 0.087(5) 0.120(7) -0.018(5) 0.001(4) -0.038(4)
C35 0.046(4) 0.109(7) 0.136(7) 0.000(6) 0.003(4) -0.023(4)
C36 0.052(4) 0.086(5) 0.122(7) 0.020(5) -0.010(4) -0.001(4)
C37 0.048(3) 0.061(4) 0.081(4) 0.012(3) -0.011(3) -0.002(3)
C38 0.046(3) 0.049(3) 0.053(3) 0.005(2) 0.000(2) -0.011(2)
C40 0.136(9) 0.094(7) 0.167(10) -0.006(7) 0.062(8) -0.018(6)
Cl3 0.106(7) 0.075(3) 0.268(15) 0.004(5) -0.013(7) 0.016(4)
Cl4 0.120(6) 0.197(10) 0.116(5) 0.065(6) 0.049(4) 0.084(7)
Cl3' 0.095(7) 0.239(15) 0.220(12) 0.022(11) 0.019(7) 0.009(8)
Cl4' 0.201(14) 0.194(13) 0.221(13) 0.032(9) 0.038(10) -0.018(10)
C50 0.228(17) 0.148(13) 0.145(13) 0.000 0.000 -0.054(13)
Cl5 0.255(10) 0.267(11) 0.240(10) 0.028(8) -0.056(8) -0.015(7)
Cl5' 0.225(10) 0.139(6) 0.156(7) 0.030(5) 0.032(7) -0.024(6)

loop_
_atom_site_label
_atom_site_type_symbol
_atom_site_fract_x
_atom_site_fract_y
_atom_site_fract_z
_atom_site_U_iso_or_equiv
_atom_site_thermal_displace_type
_atom_site_occupancy
_atom_site_calc_flag
_atom_site_refinement_flags
_atom_site_disorder_group
Co Co 0.79822(3) 0.52560(3) 0.05672(2) 0.0364(2) Uani 1 d . .
Cl1 Cl 0.90178(7) 0.49615(7) 0.06776(5) 0.0584(4) Uani 1 d . .
Cl2 Cl 0.71354(7) 0.51637(7) 0.09798(4) 0.0542(3) Uani 1 d . .
N1 N 0.7966(2) 0.5641(2) 0.00164(10) 0.0347(8) Uani 1 d . .
C2 C 0.8136(2) 0.6263(2) -0.00363(14) 0.0383(10) Uani 1 d . .
C3 C 0.8234(3) 0.6508(3) -0.04152(15) 0.0495(12) Uani 1 d . .
H3A H 0.8350(3) 0.6938(3) -0.04513(15) 0.059 Uiso 1 calc R .
C4 C 0.8159(3) 0.6104(3) -0.07359(15) 0.0521(13) Uani 1 d . .
H4A H 0.8231(3) 0.6260(3) -0.09902(15) 0.063 Uiso 1 calc R .
C5 C 0.7974(3) 0.5470(3) -0.06797(14) 0.0480(12) Uani 1 d . .
H5A H 0.7913(3) 0.5197(3) -0.08952(14) 0.058 Uiso 1 calc R .
C6 C 0.7882(2) 0.5244(2) -0.02958(12) 0.0365(9) Uani 1 d . .
C7 C 0.8157(2) 0.6652(2) 0.03329(14) 0.0406(10) Uani 1 d . .
N8 N 0.8074(2) 0.6330(2) 0.06538(11) 0.0408(9) Uani 1 d . .
N9 N 0.7955(2) 0.6702(2) 0.09957(12) 0.0481(10) Uani 1 d . .
C10 C 0.7658(2) 0.4583(2) -0.01933(13) 0.0397(10) Uani 1 d . .
N11 N 0.7670(2) 0.4450(2) 0.01788(10) 0.0375(8) Uani 1 d . .
N12 N 0.7395(2) 0.3849(2) 0.02899(12) 0.0444(9) Uani 1 d . .
C13 C 0.8244(3) 0.7370(3) 0.0304(2) 0.0607(14) Uani 1 d . .
H13A H 0.7839(3) 0.7568(3) 0.0236(2) 0.091 Uiso 1 d R .
H13B H 0.8559(3) 0.7467(3) 0.0105(2) 0.091 Uiso 1 d R .
H13C H 0.8388(3) 0.7535(3) 0.0555(2) 0.091 Uiso 1 d R .
C14 C 0.7440(3) 0.4143(3) -0.0513(2) 0.0573(14) Uani 1 d . .
H14A H 0.7526(3) 0.3704(3) -0.0438(2) 0.086 Uiso 1 d R .
H14B H 0.7668(3) 0.4242(3) -0.0752(2) 0.086 Uiso 1 d R .
H14C H 0.6984(3) 0.4198(3) -0.0554(2) 0.086 Uiso 1 d R .
C15 C 0.6822(2) 0.6853(2) 0.07993(12) 0.0574(14) Uani 1 d G .
H15A H 0.6832(2) 0.6458(2) 0.06679(12) 0.069 Uiso 1 calc R .
C16 C 0.6260(2) 0.7221(2) 0.07997(14) 0.075(2) Uani 1 d G .
H16A H 0.5894(2) 0.7072(3) 0.0669(2) 0.090 Uiso 1 calc R .
C17 C 0.6246(2) 0.7810(2) 0.09960(15) 0.088(2) Uani 1 d G .
H17A H 0.5870(2) 0.8057(3) 0.0996(2) 0.105 Uiso 1 calc R .
C18 C 0.6793(2) 0.8032(2) 0.11920(14) 0.084(2) Uani 1 d G .
H18A H 0.6783(3) 0.8427(2) 0.1323(2) 0.101 Uiso 1 calc R .
C19 C 0.7355(2) 0.7665(2) 0.11915(12) 0.071(2) Uani 1 d G .
H19A H 0.7721(2) 0.7813(3) 0.1323(2) 0.085 Uiso 1 calc R .
C20 C 0.7369(2) 0.7075(2) 0.09952(11) 0.0530(13) Uani 1 d G .
C21 C 0.78809(14) 0.6499(2) 0.17095(10) 0.0574(14) Uani 1 d G .
H21A H 0.74664(14) 0.6672(2) 0.17141(10) 0.069 Uiso 1 calc R .
C22 C 0.8167(2) 0.6287(2) 0.20583(8) 0.068(2) Uani 1 d G .
H22A H 0.7944(3) 0.6319(3) 0.22962(9) 0.081 Uiso 1 calc R .
C23 C 0.8786(2) 0.6028(2) 0.20514(9) 0.067(2) Uani 1 d G .
H23A H 0.8977(3) 0.5886(3) 0.22847(11) 0.081 Uiso 1 calc R .
C24 C 0.9120(2) 0.5981(2) 0.16957(11) 0.068(2) Uani 1 d G .
H24A H 0.9534(2) 0.5807(3) 0.1691(2) 0.082 Uiso 1 calc R .
C25 C 0.8834(2) 0.6192(2) 0.13469(8) 0.0590(14) Uani 1 d G .
H25A H 0.9057(2) 0.6161(3) 0.11089(10) 0.071 Uiso 1 calc R .
C26 C 0.8215(2) 0.6451(2) 0.13538(8) 0.0477(12) Uani 1 d G .
C27 C 0.83869(15) 0.3455(2) 0.05782(9) 0.0527(12) Uani 1 d G .
H27A H 0.86110(15) 0.3626(2) 0.03640(9) 0.063 Uiso 1 calc R .
C28 C 0.8717(2) 0.3116(2) 0.08704(13) 0.073(2) Uani 1 d G .
H28A H 0.9162(2) 0.3061(3) 0.0852(2) 0.088 Uiso 1 calc R .
C29 C 0.8382(2) 0.2861(2) 0.11906(11) 0.084(2) Uani 1 d G .
H29A H 0.8603(3) 0.2634(3) 0.13861(14) 0.100 Uiso 1 calc R .
C30 C 0.7717(2) 0.2943(2) 0.12186(9) 0.079(2) Uani 1 d G .
H30A H 0.7493(3) 0.2772(3) 0.14328(12) 0.094 Uiso 1 calc R .
C31 C 0.7387(2) 0.3281(2) 0.09264(11) 0.0627(15) Uani 1 d G .
H31A H 0.6942(2) 0.3336(3) 0.0945(2) 0.075 Uiso 1 calc R .
C32 C 0.77220(15) 0.3537(2) 0.06062(9) 0.0449(11) Uani 1 d G .
C33 C 0.6483(2) 0.31506(15) 0.01632(14) 0.072(2) Uani 1 d G .
H33A H 0.6769(2) 0.28052(15) 0.01451(14) 0.087 Uiso 1 calc R .
C34 C 0.5824(2) 0.3050(2) 0.0111(2) 0.092(2) Uani 1 d G .
H34A H 0.5670(3) 0.2637(2) 0.0058(2) 0.110 Uiso 1 calc R .
C35 C 0.53971(14) 0.3566(2) 0.0138(2) 0.097(3) Uani 1 d G .
H35A H 0.49565(14) 0.3499(3) 0.0103(3) 0.116 Uiso 1 calc R .
C36 C 0.5628(2) 0.4183(2) 0.0217(2) 0.087(2) Uani 1 d G .
H36A H 0.5342(2) 0.4529(3) 0.0235(2) 0.104 Uiso 1 calc R .
C37 C 0.6287(2) 0.42839(14) 0.02694(13) 0.063(2) Uani 1 d G .
H37A H 0.6442(2) 0.46968(15) 0.0322(2) 0.076 Uiso 1 calc R .
C38 C 0.67140(13) 0.3768(2) 0.02424(12) 0.0491(12) Uani 1 d G .
C40 C 0.9902(5) 0.4090(5) -0.0081(4) 0.132(4) Uani 1 d DU .
H40A H 0.9820(5) 0.4319(5) 0.0165(4) 0.159 Uiso 0.50 calc PR 1
H40B H 1.0278(5) 0.4283(5) -0.0204(4) 0.159 Uiso 0.50 calc PR 1
H40C H 1.0269(5) 0.4290(5) -0.0203(4) 0.159 Uiso 0.50 d PR 2
H40D H 0.9749(5) 0.4370(5) 0.0125(4) 0.159 Uiso 0.50 d PR 2
Cl3 Cl 1.0063(8) 0.3285(4) 0.0025(6) 0.150(5) Uani 0.50 d PDU 1
Cl4 Cl 0.9259(5) 0.4178(7) -0.0384(3) 0.144(5) Uani 0.50 d PDU 1
Cl3' Cl 1.0113(8) 0.3379(7) 0.0117(6) 0.185(7) Uani 0.50 d PDU 2
Cl4' Cl 0.9285(8) 0.3962(9) -0.0439(5) 0.205(7) Uani 0.50 d PDU 2
C50 C 1.0000 0.7500 0.1475(6) 0.174(8) Uani 1 d SDU .
H50A H 0.9709 0.7233 0.1624(6) 0.209 Uiso 0.50 d PR .
H50B H 1.0193 0.7806 0.1653(6) 0.209 Uiso 0.50 d PR .
Cl5 Cl 0.9643(8) 0.7854(9) 0.1094(4) 0.254(8) Uani 0.50 d PDU .
Cl5' Cl 1.0636(6) 0.7001(5) 0.1275(3) 0.174(4) Uani 0.50 d PDU .

loop_
_atom_type_symbol
_atom_type_description
_atom_type_scat_dispersion_real
_atom_type_scat_dispersion_imag
_atom_type_scat_source
C C 0.0033 0.0016 'International Tables Vol C Tables 4.2.6.8 and 6.1.1.4'
H H 0.0000 0.0000 'International Tables Vol C Tables 4.2.6.8 and 6.1.1.4'
N N 0.0061 0.0033 'International Tables Vol C Tables 4.2.6.8 and 6.1.1.4'
Cl Cl 0.1484 0.1585 'International Tables Vol C Tables 4.2.6.8 and 6.1.1.4'
Co Co 0.3494 0.9721 'International Tables Vol C Tables 4.2.6.8 and 6.1.1.4'

loop_
_geom_angle_atom_site_label_1
_geom_angle_atom_site_label_2
_geom_angle_atom_site_label_3
_geom_angle
_geom_angle_site_symmetry_1
_geom_angle_site_symmetry_3
_geom_angle_publ_flag
N1 Co N11 75.33(14) . . ?
N1 Co Cl2 126.21(11) . . ?
N11 Co Cl2 94.37(11) . . ?
N1 Co N8 74.49(14) . . ?
N11 Co N8 147.58(14) . . ?
Cl2 Co N8 93.94(11) . . ?
N1 Co Cl1 105.89(11) . . ?
N11 Co Cl1 99.86(11) . . ?
Cl2 Co Cl1 127.90(6) . . ?
N8 Co Cl1 99.50(11) . . ?
C2 N1 C6 120.8(4) . . ?
C2 N1 Co 119.6(3) . . ?
C6 N1 Co 118.8(3) . . ?
N1 C2 C3 120.5(4) . . ?
N1 C2 C7 114.5(4) . . ?
C3 C2 C7 124.8(4) . . ?
C4 C3 C2 119.2(5) . . ?
C3 C4 C5 120.0(5) . . ?
C4 C5 C6 119.1(5) . . ?
N1 C6 C5 120.4(4) . . ?
N1 C6 C10 114.8(4) . . ?
C5 C6 C10 124.7(4) . . ?
N8 C7 C2 115.1(4) . . ?
N8 C7 C13 125.8(5) . . ?
C2 C7 C13 119.1(4) . . ?
C7 N8 N9 115.6(4) . . ?
C7 N8 Co 114.5(3) . . ?
N9 N8 Co 129.1(3) . . ?
N8 N9 C26 115.6(4) . . ?
N8 N9 C20 116.1(4) . . ?
C26 N9 C20 121.0(4) . . ?
N11 C10 C14 125.8(4) . . ?
N11 C10 C6 114.8(4) . . ?
C14 C10 C6 119.4(4) . . ?
C10 N11 N12 116.0(4) . . ?
C10 N11 Co 115.0(3) . . ?
N12 N11 Co 128.3(3) . . ?
N11 N12 C32 114.1(4) . . ?
N11 N12 C38 117.9(4) . . ?
C32 N12 C38 120.0(3) . . ?
C16 C15 C20 120.0 . . ?
C17 C16 C15 120.0 . . ?
C18 C17 C16 120.0 . . ?
C17 C18 C19 120.0 . . ?
C18 C19 C20 120.0 . . ?
C19 C20 C15 120.0 . . ?
C19 C20 N9 119.3(3) . . ?
C15 C20 N9 120.7(3) . . ?
C22 C21 C26 120.0 . . ?
C21 C22 C23 120.0 . . ?
C24 C23 C22 120.0 . . ?
C25 C24 C23 120.0 . . ?
C24 C25 C26 120.0 . . ?
C25 C26 C21 120.0 . . ?
C25 C26 N9 118.4(3) . . ?
C21 C26 N9 121.5(3) . . ?
C28 C27 C32 120.0 . . ?
C29 C28 C27 120.0 . . ?
C28 C29 C30 120.0 . . ?
C31 C30 C29 120.0 . . ?
C30 C31 C32 120.0 . . ?
C31 C32 C27 120.0 . . ?
C31 C32 N12 121.5(3) . . ?
C27 C32 N12 118.4(3) . . ?
C34 C33 C38 120.0 . . ?
C33 C34 C35 120.0 . . ?
C36 C35 C34 120.0 . . ?
C35 C36 C37 120.0 . . ?
C38 C37 C36 120.0 . . ?
C37 C38 C33 120.0 . . ?
C37 C38 N12 122.0(3) . . ?
C33 C38 N12 118.0(3) . . ?
Cl4 C40 Cl3 112.3(10) . . ?
Cl3' C40 Cl4' 109.2(10) . . ?
Cl5 C50 Cl5 77.9(14) 6_664 . ?
Cl5 C50 Cl5' 29.5(7) 6_664 . ?
Cl5 C50 Cl5' 106.6(13) . . ?
Cl5 C50 Cl5' 106.6(13) 6_664 6_664 ?
Cl5 C50 Cl5' 29.5(7) . 6_664 ?
Cl5' C50 Cl5' 135.9(14) . 6_664 ?
Cl5' Cl5 C50 84.5(13) 6_664 . ?
Cl5' Cl5 Cl5 134.1(15) 6_664 6_664 ?
C50 Cl5 Cl5 51.1(7) . 6_664 ?
Cl5 Cl5' C50 66.0(13) 6_664 . ?

loop_
_geom_bond_atom_site_label_1
_geom_bond_atom_site_label_2
_geom_bond_distance
_geom_bond_site_symmetry_2
_geom_bond_publ_flag
Co N1 2.025(4) . ?
Co N11 2.219(4) . ?
Co Cl2 2.2480(14) . ?
Co N8 2.250(4) . ?
Co Cl1 2.2595(15) . ?
N1 C2 1.347(6) . ?
N1 C6 1.349(6) . ?
C2 C3 1.392(7) . ?
C2 C7 1.486(7) . ?
C3 C4 1.377(8) . ?
C4 C5 1.380(8) . ?
C5 C6 1.393(6) . ?
C6 C10 1.484(6) . ?
C7 N8 1.285(6) . ?
C7 C13 1.500(7) . ?
N8 N9 1.410(5) . ?
N9 C26 1.422(5) . ?
N9 C20 1.437(5) . ?
C10 N11 1.288(6) . ?
C10 C14 1.483(7) . ?
N11 N12 1.419(5) . ?
N12 C32 1.420(5) . ?
N12 C38 1.429(5) . ?
C15 C16 1.39 . ?
C15 C20 1.39 . ?
C16 C17 1.39 . ?
C17 C18 1.39 . ?
C18 C19 1.39 . ?
C19 C20 1.39 . ?
C21 C22 1.39 . ?
C21 C26 1.39 . ?
C22 C23 1.39 . ?
C23 C24 1.39 . ?
C24 C25 1.39 . ?
C25 C26 1.39 . ?
C27 C28 1.39 . ?
C27 C32 1.39 . ?
C28 C29 1.39 . ?
C29 C30 1.39 . ?
C30 C31 1.39 . ?
C31 C32 1.39 . ?
C33 C34 1.39 . ?
C33 C38 1.39 . ?
C34 C35 1.39 . ?
C35 C36 1.39 . ?
C36 C37 1.39 . ?
C37 C38 1.39 . ?
C40 Cl3' 1.675(14) . ?
C40 Cl4 1.688(15) . ?
C40 Cl3 1.736(12) . ?
C40 Cl4' 1.78(2) . ?
C50 Cl5 1.66(2) 6_664 ?
C50 Cl5 1.66(2) . ?
C50 Cl5' 1.804(13) . ?
C50 Cl5' 1.804(13) 6_664 ?
Cl5 Cl5' 0.89(2) 6_664 ?
Cl5 Cl5 2.08(3) 6_664 ?
Cl5' Cl5 0.89(2) 6_664 ?
